data_2231803
loop_
_publ_author_name
'Hamzah, Nurasyikin'
'Ngah, Nurziana'
'Abd Hamid, Shafida'
'Abdul Rahim, Aisyah Saad'

_publ_section_title
;
 Ethyl 1-(2-hydroxyethyl)-2-propyl-1<i>H</i>-benzimidazole-5-carboxylate
;
_journal_coeditor_code BH2376
_journal_issue 10
_journal_name_full 'Acta Crystallographica Section E'
_journal_page_first o2704
_journal_paper_doi 10.1107/S1600536811037421
_journal_volume 67
_journal_year 2011
_chemical_formula_iupac 'C15 H20 N2 O3'
_chemical_formula_moiety 'C15 H20 N2 O3'
_chemical_formula_sum 'C15 H20 N2 O3'
_chemical_formula_weight 276.33
_chemical_name_systematic
;
Ethyl 1-(2-hydroxyethyl)-2-propyl-1<i>H</i>-benzimidazole-5-carboxylate
;
_space_group_IT_number 2
_symmetry_cell_setting triclinic
_symmetry_space_group_name_Hall '-P 1'
_symmetry_space_group_name_H-M 'P -1'
_atom_sites_solution_hydrogens geom
_atom_sites_solution_primary direct
_atom_sites_solution_secondary difmap
_audit_creation_method SHELXL-97
_cell_angle_alpha 94.671(3)
_cell_angle_beta 106.903(2)
_cell_angle_gamma 98.334(3)
_cell_formula_units_Z 2
_cell_length_a 8.5081(3)
_cell_length_b 8.5573(3)
_cell_length_c 10.0117(4)
_cell_measurement_reflns_used 5332
_cell_measurement_temperature 100(2)
_cell_measurement_theta_max 25.0
_cell_measurement_theta_min 2.1
_cell_volume 684.16(5)
_computing_cell_refinement 'SAINT (Bruker, 2009)'
_computing_data_collection 'APEX2 (Bruker, 2009)'
_computing_data_reduction 'SAINT (Bruker, 2009)'
_computing_molecular_graphics 'SHELXTL (Sheldrick, 2008)'
_computing_publication_material 'SHELXTL (Sheldrick, 2008) and PLATON (Spek, 2009)'
_computing_structure_refinement 'SHELXTL (Sheldrick, 2008)'
_computing_structure_solution 'SHELXTL (Sheldrick, 2008)'
_diffrn_ambient_temperature 100(2)
_diffrn_detector_area_resol_mean 83.66
_diffrn_measured_fraction_theta_full 1.0
_diffrn_measured_fraction_theta_max 1.0
_diffrn_measurement_device_type
;
Bruker SMART APEXII CCD area-detector
;
_diffrn_measurement_method '\f and \w'
_diffrn_radiation_monochromator graphite
_diffrn_radiation_source 'fine-focus sealed tube'
_diffrn_radiation_type MoK\a
_diffrn_radiation_wavelength 0.71073
_diffrn_reflns_av_R_equivalents 0.0259
_diffrn_reflns_av_sigmaI/netI 0.0240
_diffrn_reflns_limit_h_max 10
_diffrn_reflns_limit_h_min -10
_diffrn_reflns_limit_k_max 10
_diffrn_reflns_limit_k_min -10
_diffrn_reflns_limit_l_max 11
_diffrn_reflns_limit_l_min -11
_diffrn_reflns_number 10526
_diffrn_reflns_theta_full 25.0
_diffrn_reflns_theta_max 25.0
_diffrn_reflns_theta_min 2.1
_diffrn_standards_decay_% 0
_diffrn_standards_interval_count 0
_diffrn_standards_interval_time 0
_diffrn_standards_number 0
_exptl_absorpt_coefficient_mu 0.094
_exptl_absorpt_correction_T_max 0.9935
_exptl_absorpt_correction_T_min 0.9461
_exptl_absorpt_correction_type multi-scan
_exptl_absorpt_process_details '(SADABS; Bruker, 2009)'
_exptl_crystal_colour colourless
_exptl_crystal_density_diffrn 1.341
_exptl_crystal_density_method 'not measured'
_exptl_crystal_description plate
_exptl_crystal_F_000 296
_exptl_crystal_size_max 0.60
_exptl_crystal_size_mid 0.20
_exptl_crystal_size_min 0.07
_refine_diff_density_max 0.20
_refine_diff_density_min -0.25
_refine_ls_extinction_method none
_refine_ls_goodness_of_fit_ref 1.082
_refine_ls_hydrogen_treatment mixed
_refine_ls_matrix_type full
_refine_ls_number_constraints 0
_refine_ls_number_parameters 187
_refine_ls_number_reflns 2401
_refine_ls_number_restraints 0
_refine_ls_restrained_S_all 1.082
_refine_ls_R_factor_all 0.0433
_refine_ls_R_factor_gt 0.0358
_refine_ls_shift/su_max 0.000
_refine_ls_shift/su_mean 0.000
_refine_ls_structure_factor_coef Fsqd
_refine_ls_weighting_details 'calc w=1/[\s^2^(Fo^2^)+(0.0378P)^2^+0.2619P] where P=(Fo^2^+2Fc^2^)/3'
_refine_ls_weighting_scheme calc
_refine_ls_wR_factor_gt 0.0827
_refine_ls_wR_factor_ref 0.0865
_reflns_number_gt 2075
_reflns_number_total 2401
_reflns_threshold_expression I>2\s(I)
_cod_data_source_file bh2376.cif
_cod_data_source_block I
_cod_original_cell_volume 684.16(4)
_cod_database_code 2231803
_cod_database_fobs_code 2231803

loop_
_symmetry_equiv_pos_as_xyz
'x, y, z'
'-x, -y, -z'

loop_
_atom_site_type_symbol
_atom_site_label
_atom_site_fract_x
_atom_site_fract_y
_atom_site_fract_z
_atom_site_U_iso_or_equiv
_atom_site_adp_type
_atom_site_calc_flag
_atom_site_refinement_flags
_atom_site_occupancy
_atom_site_symmetry_multiplicity
O O1 0.27470(12) 0.59246(12) 0.65294(11) 0.0183(3) Uani d . 1 1
O O2 0.45117(13) 0.43517(13) 0.75699(12) 0.0241(3) Uani d . 1 1
O O3 -0.40580(13) -0.06135(12) 0.88681(11) 0.0184(3) Uani d . 1 1
H H3A -0.315(3) -0.088(2) 0.879(2) 0.045(6) Uiso d . 1 1
N N1 -0.14250(14) 0.23821(13) 0.99931(12) 0.0132(3) Uani d . 1 1
N N2 0.12077(14) 0.19893(14) 1.09005(12) 0.0138(3) Uani d . 1 1
C C1 0.11012(17) 0.28238(16) 0.97476(15) 0.0134(3) Uani d . 1 1
C C2 0.23274(18) 0.33848(16) 0.91519(15) 0.0145(3) Uani d . 1 1
H H2A 0.3441 0.3213 0.9524 0.017 Uiso calc R 1 1
C C3 0.18718(18) 0.42060(16) 0.79936(15) 0.0146(3) Uani d . 1 1
C C4 0.02190(18) 0.44787(17) 0.74524(15) 0.0152(3) Uani d . 1 1
H H4A -0.0053 0.5061 0.6673 0.018 Uiso calc R 1 1
C C5 -0.10116(18) 0.39202(16) 0.80289(15) 0.0149(3) Uani d . 1 1
H H5A -0.2123 0.4100 0.7663 0.018 Uiso calc R 1 1
C C6 -0.05419(17) 0.30799(16) 0.91746(14) 0.0130(3) Uani d . 1 1
C C7 -0.03154(17) 0.17548(16) 1.10106(15) 0.0134(3) Uani d . 1 1
C C8 0.31874(18) 0.48006(17) 0.73628(15) 0.0160(3) Uani d . 1 1
C C9 0.39782(19) 0.65961(18) 0.58856(17) 0.0207(4) Uani d . 1 1
H H9A 0.3987 0.5840 0.5086 0.025 Uiso calc R 1 1
H H9B 0.5106 0.6813 0.6582 0.025 Uiso calc R 1 1
C C10 0.3502(2) 0.81088(19) 0.53830(17) 0.0239(4) Uani d . 1 1
H H10A 0.4265 0.8557 0.4888 0.036 Uiso calc R 1 1
H H10B 0.3571 0.8873 0.6191 0.036 Uiso calc R 1 1
H H10C 0.2357 0.7889 0.4741 0.036 Uiso calc R 1 1
C C11 -0.32301(17) 0.22441(17) 0.97243(15) 0.0147(3) Uani d . 1 1
H H11A -0.3564 0.3274 0.9492 0.018 Uiso calc R 1 1
H H11B -0.3508 0.2007 1.0589 0.018 Uiso calc R 1 1
C C12 -0.42069(18) 0.09446(17) 0.85251(15) 0.0162(3) Uani d . 1 1
H H12A -0.5400 0.1044 0.8252 0.019 Uiso calc R 1 1
H H12B -0.3809 0.1103 0.7701 0.019 Uiso calc R 1 1
C C13 -0.08488(18) 0.09237(17) 1.21037(15) 0.0158(3) Uani d . 1 1
H H13A -0.1637 -0.0071 1.1638 0.019 Uiso calc R 1 1
H H13B -0.1456 0.1610 1.2540 0.019 Uiso calc R 1 1
C C14 0.05897(19) 0.05117(18) 1.32650(16) 0.0184(3) Uani d . 1 1
H H14A 0.0130 -0.0277 1.3786 0.022 Uiso calc R 1 1
H H14B 0.1328 0.0009 1.2827 0.022 Uiso calc R 1 1
C C15 0.1621(2) 0.19530(19) 1.43011(16) 0.0238(4) Uani d . 1 1
H H15A 0.2517 0.1615 1.5019 0.036 Uiso calc R 1 1
H H15B 0.0904 0.2445 1.4754 0.036 Uiso calc R 1 1
H H15C 0.2107 0.2727 1.3797 0.036 Uiso calc R 1 1

loop_
_atom_site_aniso_label
_atom_site_aniso_U_11
_atom_site_aniso_U_22
_atom_site_aniso_U_33
_atom_site_aniso_U_12
_atom_site_aniso_U_13
_atom_site_aniso_U_23
O1 0.0174(5) 0.0194(5) 0.0219(6) 0.0049(4) 0.0097(5) 0.0088(5)
O2 0.0174(6) 0.0319(6) 0.0297(6) 0.0102(5) 0.0117(5) 0.0145(5)
O3 0.0151(6) 0.0148(5) 0.0271(6) 0.0033(4) 0.0089(5) 0.0033(5)
N1 0.0115(6) 0.0135(6) 0.0149(6) 0.0026(5) 0.0045(5) 0.0019(5)
N2 0.0145(6) 0.0139(6) 0.0138(6) 0.0036(5) 0.0051(5) 0.0023(5)
C1 0.0146(7) 0.0111(7) 0.0142(7) 0.0036(6) 0.0039(6) 0.0002(6)
C2 0.0116(7) 0.0139(7) 0.0170(7) 0.0035(6) 0.0029(6) -0.0004(6)
C3 0.0154(7) 0.0111(7) 0.0169(8) 0.0016(6) 0.0054(6) -0.0002(6)
C4 0.0182(8) 0.0123(7) 0.0141(7) 0.0034(6) 0.0031(6) 0.0014(6)
C5 0.0123(7) 0.0142(7) 0.0165(7) 0.0037(6) 0.0019(6) 0.0001(6)
C6 0.0141(7) 0.0110(7) 0.0133(7) 0.0012(6) 0.0046(6) -0.0018(6)
C7 0.0159(7) 0.0107(7) 0.0137(7) 0.0033(6) 0.0048(6) -0.0008(6)
C8 0.0176(8) 0.0160(7) 0.0136(7) 0.0026(6) 0.0037(6) 0.0009(6)
C9 0.0197(8) 0.0239(8) 0.0236(8) 0.0036(7) 0.0132(7) 0.0080(7)
C10 0.0257(9) 0.0245(9) 0.0221(8) 0.0019(7) 0.0091(7) 0.0047(7)
C11 0.0112(7) 0.0164(7) 0.0181(8) 0.0047(6) 0.0054(6) 0.0034(6)
C12 0.0127(7) 0.0172(8) 0.0185(8) 0.0029(6) 0.0040(6) 0.0030(6)
C13 0.0169(8) 0.0148(7) 0.0175(8) 0.0027(6) 0.0077(6) 0.0025(6)
C14 0.0215(8) 0.0202(8) 0.0176(8) 0.0074(6) 0.0093(7) 0.0065(6)
C15 0.0210(8) 0.0295(9) 0.0200(8) 0.0041(7) 0.0046(7) 0.0048(7)

loop_
_atom_type_symbol
_atom_type_description
_atom_type_scat_dispersion_real
_atom_type_scat_dispersion_imag
_atom_type_scat_source
C C 0.0033 0.0016 'International Tables Vol C Tables 4.2.6.8 and 6.1.1.4'
H H 0.0000 0.0000 'International Tables Vol C Tables 4.2.6.8 and 6.1.1.4'
N N 0.0061 0.0033 'International Tables Vol C Tables 4.2.6.8 and 6.1.1.4'
O O 0.0106 0.0060 'International Tables Vol C Tables 4.2.6.8 and 6.1.1.4'

loop_
_geom_angle_atom_site_label_1
_geom_angle_atom_site_label_2
_geom_angle_atom_site_label_3
_geom_angle
C8 O1 C9 115.89(11)
C12 O3 H3A 111.6(14)
C7 N1 C6 106.93(11)
C7 N1 C11 127.84(12)
C6 N1 C11 125.05(12)
C7 N2 C1 105.09(11)
C2 C1 N2 130.08(13)
C2 C1 C6 120.14(13)
N2 C1 C6 109.77(12)
C1 C2 C3 117.98(13)
C1 C2 H2A 121.0
C3 C2 H2A 121.0
C2 C3 C4 120.92(13)
C2 C3 C8 117.67(13)
C4 C3 C8 121.40(13)
C5 C4 C3 121.66(13)
C5 C4 H4A 119.2
C3 C4 H4A 119.2
C4 C5 C6 116.73(13)
C4 C5 H5A 121.6
C6 C5 H5A 121.6
N1 C6 C5 131.94(13)
N1 C6 C1 105.49(12)
C5 C6 C1 122.55(13)
N2 C7 N1 112.72(12)
N2 C7 C13 125.88(13)
N1 C7 C13 121.40(12)
O2 C8 O1 123.07(13)
O2 C8 C3 124.77(13)
O1 C8 C3 112.16(12)
O1 C9 C10 107.38(12)
O1 C9 H9A 110.2
C10 C9 H9A 110.2
O1 C9 H9B 110.2
C10 C9 H9B 110.2
H9A C9 H9B 108.5
C9 C10 H10A 109.5
C9 C10 H10B 109.5
H10A C10 H10B 109.5
C9 C10 H10C 109.5
H10A C10 H10C 109.5
H10B C10 H10C 109.5
N1 C11 C12 111.97(11)
N1 C11 H11A 109.2
C12 C11 H11A 109.2
N1 C11 H11B 109.2
C12 C11 H11B 109.2
H11A C11 H11B 107.9
O3 C12 C11 113.35(12)
O3 C12 H12A 108.9
C11 C12 H12A 108.9
O3 C12 H12B 108.9
C11 C12 H12B 108.9
H12A C12 H12B 107.7
C7 C13 C14 114.12(12)
C7 C13 H13A 108.7
C14 C13 H13A 108.7
C7 C13 H13B 108.7
C14 C13 H13B 108.7
H13A C13 H13B 107.6
C15 C14 C13 113.25(12)
C15 C14 H14A 108.9
C13 C14 H14A 108.9
C15 C14 H14B 108.9
C13 C14 H14B 108.9
H14A C14 H14B 107.7
C14 C15 H15A 109.5
C14 C15 H15B 109.5
H15A C15 H15B 109.5
C14 C15 H15C 109.5
H15A C15 H15C 109.5
H15B C15 H15C 109.5

loop_
_geom_bond_atom_site_label_1
_geom_bond_atom_site_label_2
_geom_bond_distance
O1 C8 1.3471(17)
O1 C9 1.4565(18)
O2 C8 1.2094(18)
O3 C12 1.4177(17)
O3 H3A 0.86(2)
N1 C7 1.3762(18)
N1 C6 1.3785(19)
N1 C11 1.4653(18)
N2 C7 1.3202(18)
N2 C1 1.3937(18)
C1 C2 1.392(2)
C1 C6 1.405(2)
C2 C3 1.393(2)
C2 H2A 0.9500
C3 C4 1.414(2)
C3 C8 1.486(2)
C4 C5 1.382(2)
C4 H4A 0.9500
C5 C6 1.394(2)
C5 H5A 0.9500
C7 C13 1.494(2)
C9 C10 1.494(2)
C9 H9A 0.9900
C9 H9B 0.9900
C10 H10A 0.9800
C10 H10B 0.9800
C10 H10C 0.9800
C11 C12 1.518(2)
C11 H11A 0.9900
C11 H11B 0.9900
C12 H12A 0.9900
C12 H12B 0.9900
C13 C14 1.529(2)
C13 H13A 0.9900
C13 H13B 0.9900
C14 C15 1.522(2)
C14 H14A 0.9900
C14 H14B 0.9900
C15 H15A 0.9800
C15 H15B 0.9800
C15 H15C 0.9800

loop_
_geom_hbond_atom_site_label_D
_geom_hbond_atom_site_label_H
_geom_hbond_atom_site_label_A
_geom_hbond_site_symmetry_A
_geom_hbond_distance_DH
_geom_hbond_distance_HA
_geom_hbond_distance_DA
_geom_hbond_angle_DHA
_geom_hbond_publ_flag
O3 H3A N2 2_557 0.86(3) 1.98(2) 2.8047(17) 159.6(17) yes
C11 H11A O2 1_455 0.99 2.48 3.2901(19) 139 yes
C11 H11B O3 2_457 0.99 2.46 3.2457(19) 136 no

loop_
_geom_torsion_atom_site_label_1
_geom_torsion_atom_site_label_2
_geom_torsion_atom_site_label_3
_geom_torsion_atom_site_label_4
_geom_torsion
C7 N2 C1 C2 179.98(14)
C7 N2 C1 C6 0.06(15)
N2 C1 C2 C3 -179.43(14)
C6 C1 C2 C3 0.5(2)
C1 C2 C3 C4 0.8(2)
C1 C2 C3 C8 -179.97(12)
C2 C3 C4 C5 -1.2(2)
C8 C3 C4 C5 179.59(13)
C3 C4 C5 C6 0.3(2)
C7 N1 C6 C5 -178.15(14)
C11 N1 C6 C5 6.4(2)
C7 N1 C6 C1 0.39(14)
C11 N1 C6 C1 -175.07(12)
C4 C5 C6 N1 179.43(13)
C4 C5 C6 C1 1.1(2)
C2 C1 C6 N1 179.78(12)
N2 C1 C6 N1 -0.28(15)
C2 C1 C6 C5 -1.5(2)
N2 C1 C6 C5 178.43(12)
C1 N2 C7 N1 0.20(15)
C1 N2 C7 C13 -179.22(13)
C6 N1 C7 N2 -0.39(15)
C11 N1 C7 N2 174.91(12)
C6 N1 C7 C13 179.07(12)
C11 N1 C7 C13 -5.6(2)
C9 O1 C8 O2 -0.5(2)
C9 O1 C8 C3 178.95(12)
C2 C3 C8 O2 16.6(2)
C4 C3 C8 O2 -164.22(14)
C2 C3 C8 O1 -162.86(12)
C4 C3 C8 O1 16.34(19)
C8 O1 C9 C10 -163.28(12)
C7 N1 C11 C12 -98.59(16)
C6 N1 C11 C12 75.92(16)
N1 C11 C12 O3 70.35(16)
N2 C7 C13 C14 7.5(2)
N1 C7 C13 C14 -171.87(12)
C7 C13 C14 C15 73.93(16)

loop_
_cod_related_entry_id
_cod_related_entry_database
_cod_related_entry_code
1 ChemSpider 30657001
